data_4322092
loop_
_publ_author_name
'Dianne D. Ellis'
'Samantha M. Couchman'
'John C. Jeffery'
'John M. Malget'
'F. Gordon A. Stone'

_publ_contact_author_address
; Department of Chemistry
  Baylor University
  PO Box 97348
  Waco
  TX, 76798-7348
;
_publ_contact_author_email Gordon_Stone@bearmail.baylor.edu
_publ_contact_author_fax '(254) 710 2403'
_publ_contact_author_name 'Prof. F. Gordon A. Stone'
_publ_contact_author_phone '(254) 710 4427'
_publ_section_title
;
 The Reagent [K(18-crown-6)][RuH(PPh3)2(\h5-7,8-C2B9H11)] as a Precursor
 to New Ruthenacarborane Complexes
;
_journal_name_full 'Inorganic Chemistry'
_journal_page_first 2981
_journal_page_last 2988
_journal_paper_doi 10.1021/ic990057q
_journal_volume 38
_journal_year 1999
_chemical_formula_moiety 'C59 H65 B9 Cl4 Cu O P3 Ru'
_chemical_formula_structural '[RuCu(\m-H)(\h^5^-C~2~B~9~H~11~)(PPh~3~)~3~].2CH~2~Cl~2~.MeOH'
_chemical_formula_sum 'C59 H65 B9 Cl4 Cu O P3 Ru'
_chemical_formula_weight 1286.72
_chemical_name_systematic
; 
 ? 
;
_space_group_IT_number 14
_symmetry_cell_setting monoclinic
_symmetry_space_group_name_Hall '-P 2yn'
_symmetry_space_group_name_H-M 'P 1 21/n 1'
_atom_sites_solution_hydrogens geom
_atom_sites_solution_primary direct
_atom_sites_solution_secondary difmap
_audit_creation_method SHELXL
_cell_angle_alpha 90.00
_cell_angle_beta 96.628(8)
_cell_angle_gamma 90.00
_cell_formula_units_Z 4
_cell_length_a 12.7415(10)
_cell_length_b 33.576(3)
_cell_length_c 14.0383(13)
_cell_measurement_reflns_used 338
_cell_measurement_temperature 173(2)
_cell_measurement_theta_max 50
_cell_measurement_theta_min 3
_cell_volume 5965.6(9)
_computing_cell_refinement 'SAINT (Siemens, 1995)'
_computing_data_collection 'SMART (Siemens, 1995)'
_computing_data_reduction 'SAINT (Siemens, 1995)'
_computing_molecular_graphics 'SHELXTL (Siemens, 1995)'
_computing_publication_material 'SHELXTL (Siemens, 1995)'
_computing_structure_refinement 'SHELXTL (Siemens, 1995)'
_computing_structure_solution 'SHELXTL (Siemens, 1995)'
_diffrn_ambient_temperature 173(2)
_diffrn_detector_area_resol_mean 60
_diffrn_measurement_device 'Siemens SMART CCD Area Detector'
_diffrn_measurement_method '\w rotation with narrow frames'
_diffrn_radiation_monochromator graphite
_diffrn_radiation_source 'fine-focus sealed tube'
_diffrn_radiation_type MoK\a
_diffrn_radiation_wavelength 0.71073
_diffrn_reflns_av_R_equivalents 0.0442
_diffrn_reflns_av_sigmaI/netI 0.0537
_diffrn_reflns_limit_h_max 16
_diffrn_reflns_limit_h_min -15
_diffrn_reflns_limit_k_max 34
_diffrn_reflns_limit_k_min -43
_diffrn_reflns_limit_l_max 18
_diffrn_reflns_limit_l_min -17
_diffrn_reflns_number 31268
_diffrn_reflns_theta_full 49.41
_diffrn_reflns_theta_max 25.00
_diffrn_reflns_theta_min 1.58
_diffrn_standards_decay_% none
_exptl_absorpt_coefficient_mu 0.910
_exptl_absorpt_correction_T_max 0.92797
_exptl_absorpt_correction_T_min 0.67061
_exptl_absorpt_correction_type SADABS
_exptl_crystal_colour yellow
_exptl_crystal_density_diffrn 1.433
_exptl_crystal_density_meas ?
_exptl_crystal_description plates
_exptl_crystal_F_000 2632
_exptl_crystal_size_max 0.35
_exptl_crystal_size_mid 0.21
_exptl_crystal_size_min 0.12
_refine_diff_density_max 0.996
_refine_diff_density_min -1.047
_refine_diff_density_rms 0.077
_refine_ls_extinction_method none
_refine_ls_goodness_of_fit_all 1.025
_refine_ls_goodness_of_fit_obs 1.073
_refine_ls_hydrogen_treatment 'see text'
_refine_ls_matrix_type full
_refine_ls_number_parameters 732
_refine_ls_number_reflns 10474
_refine_ls_number_restraints 0
_refine_ls_restrained_S_all 1.027
_refine_ls_restrained_S_obs 1.073
_refine_ls_R_factor_all 0.0672
_refine_ls_R_factor_obs 0.0428
_refine_ls_shift/esd_max -0.001
_refine_ls_shift/esd_mean 0.000
_refine_ls_structure_factor_coef Fsqd
_refine_ls_weighting_details 'w=1/[\s^2^(Fo^2^)+(0.0346P)^2^+8.8896P] where P=(Fo^2^+2Fc^2^)/3'
_refine_ls_weighting_scheme calc
_refine_ls_wR_factor_all 0.0972
_refine_ls_wR_factor_obs 0.0876
_reflns_number_observed 7981
_reflns_number_total 10486
_reflns_observed_criterion >2sigma(I)
_cod_data_source_file ic990057q_4.cif
_cod_data_source_block 7a
_cod_depositor_comments
;
The following automatic conversions were performed:

'_exptl_crystal_density_meas' value 'not measured' was changed to '?'
- the value is perceived as not measured.

Automatic conversion script
Id: cif_fix_values 3008 2015-01-20 13:52:24Z robertas 

The following automatic conversions were performed:

'_refine_ls_weighting_scheme' value 'calc
w=1/[\s^2^(Fo^2^)+(0.0346P)^2^+8.8896P] where P=(Fo^2^+2Fc^2^)/3' was
changed to 'calc'. New tag '_refine_ls_weighting_details' was
created. The value of the new tag was set to
'w=1/[\s^2^(Fo^2^)+(0.0346P)^2^+8.8896P] where P=(Fo^2^+2Fc^2^)/3'.

Automatic conversion script
Id: cif_fix_values 3143 2015-03-26 13:38:13Z robertas 
;
_cod_original_cell_volume 5965.5(9)
_cod_original_sg_symbol_H-M 'P 21/n'
_cod_database_code 4322092

loop_
_symmetry_equiv_pos_as_xyz
'x, y, z'
'-x+1/2, y+1/2, -z+1/2'
'-x, -y, -z'
'x-1/2, -y-1/2, z-1/2'

loop_
_atom_site_aniso_label
_atom_site_aniso_U_11
_atom_site_aniso_U_22
_atom_site_aniso_U_33
_atom_site_aniso_U_23
_atom_site_aniso_U_13
_atom_site_aniso_U_12
Ru 0.01409(15) 0.01645(15) 0.01800(15) -0.00025(12) 0.00271(11) -0.00113(12)
Cu 0.0236(3) 0.0331(3) 0.0197(2) -0.0035(2) 0.0018(2) -0.0039(2)
P1 0.0197(5) 0.0210(5) 0.0205(5) -0.0027(4) 0.0033(4) -0.0022(4)
P2 0.0176(5) 0.0162(5) 0.0238(5) -0.0007(4) 0.0016(4) -0.0002(4)
P3 0.0149(5) 0.0164(5) 0.0211(5) -0.0006(4) 0.0025(4) -0.0005(4)
C1 0.019(2) 0.026(2) 0.020(2) 0.001(2) 0.0027(15) -0.004(2)
C2 0.018(2) 0.024(2) 0.026(2) -0.001(2) 0.008(2) 0.001(2)
B3 0.017(2) 0.025(2) 0.024(2) 0.002(2) 0.005(2) -0.001(2)
B4 0.017(2) 0.025(2) 0.023(2) -0.002(2) 0.003(2) -0.008(2)
B5 0.018(2) 0.022(2) 0.024(2) 0.002(2) 0.004(2) 0.000(2)
B6 0.023(2) 0.040(3) 0.021(2) 0.002(2) 0.005(2) -0.006(2)
B7 0.023(2) 0.039(3) 0.023(2) -0.003(2) 0.008(2) -0.006(2)
B8 0.018(2) 0.034(3) 0.028(2) -0.005(2) 0.007(2) 0.000(2)
B9 0.016(2) 0.034(3) 0.026(2) -0.002(2) 0.004(2) -0.004(2)
B10 0.020(2) 0.030(3) 0.029(2) -0.001(2) 0.005(2) -0.008(2)
B11 0.021(2) 0.039(3) 0.026(2) -0.002(2) 0.009(2) -0.006(2)
C11 0.023(2) 0.020(2) 0.024(2) -0.001(2) 0.000(2) 0.001(2)
C12 0.025(2) 0.034(2) 0.045(3) -0.008(2) 0.002(2) 0.002(2)
C13 0.038(3) 0.038(3) 0.051(3) -0.008(2) 0.008(2) 0.014(2)
C14 0.057(3) 0.024(2) 0.055(3) -0.009(2) 0.008(2) 0.003(2)
C15 0.045(3) 0.030(3) 0.062(3) -0.010(2) 0.012(2) -0.013(2)
C16 0.032(2) 0.026(2) 0.048(3) -0.007(2) 0.011(2) -0.004(2)
C21 0.021(2) 0.016(2) 0.026(2) -0.006(2) 0.004(2) -0.003(2)
C22 0.027(2) 0.022(2) 0.027(2) -0.001(2) 0.006(2) -0.002(2)
C23 0.027(2) 0.028(2) 0.040(2) -0.001(2) -0.003(2) 0.000(2)
C24 0.019(2) 0.029(2) 0.058(3) -0.011(2) 0.004(2) -0.001(2)
C25 0.030(2) 0.031(2) 0.048(3) -0.006(2) 0.017(2) -0.007(2)
C26 0.029(2) 0.023(2) 0.030(2) -0.002(2) 0.004(2) -0.003(2)
C31 0.017(2) 0.025(2) 0.024(2) 0.002(2) 0.003(2) 0.000(2)
C32 0.047(3) 0.031(2) 0.030(2) -0.004(2) 0.011(2) -0.005(2)
C33 0.074(4) 0.026(2) 0.045(3) 0.002(2) 0.014(3) -0.010(2)
C34 0.055(3) 0.039(3) 0.048(3) 0.018(2) 0.019(2) -0.002(2)
C35 0.041(3) 0.049(3) 0.025(2) 0.003(2) 0.011(2) 0.004(2)
C36 0.029(2) 0.033(2) 0.025(2) -0.005(2) 0.005(2) -0.004(2)
C41 0.020(2) 0.020(2) 0.031(2) -0.003(2) 0.007(2) 0.001(2)
C42 0.042(3) 0.025(2) 0.038(2) 0.001(2) 0.000(2) -0.001(2)
C43 0.063(3) 0.026(2) 0.056(3) 0.014(2) 0.007(3) -0.002(2)
C44 0.048(3) 0.024(2) 0.066(3) -0.006(2) 0.019(3) -0.013(2)
C45 0.027(2) 0.028(2) 0.051(3) -0.013(2) 0.013(2) -0.011(2)
C46 0.018(2) 0.027(2) 0.038(2) -0.005(2) 0.008(2) 0.000(2)
C51 0.022(2) 0.013(2) 0.033(2) -0.003(2) 0.000(2) 0.001(2)
C52 0.026(2) 0.027(2) 0.039(2) -0.003(2) 0.003(2) 0.000(2)
C53 0.021(2) 0.034(2) 0.052(3) -0.006(2) 0.001(2) 0.000(2)
C54 0.028(2) 0.039(3) 0.050(3) 0.002(2) -0.012(2) 0.003(2)
C55 0.039(3) 0.032(2) 0.035(2) 0.002(2) -0.004(2) 0.003(2)
C56 0.025(2) 0.022(2) 0.035(2) 0.002(2) 0.002(2) 0.002(2)
C61 0.014(2) 0.024(2) 0.028(2) -0.006(2) 0.005(2) -0.006(2)
C62 0.026(2) 0.026(2) 0.039(2) -0.006(2) 0.007(2) -0.003(2)
C63 0.026(2) 0.034(2) 0.052(3) -0.022(2) 0.017(2) -0.006(2)
C64 0.031(2) 0.056(3) 0.035(2) -0.015(2) 0.014(2) -0.017(2)
C65 0.028(2) 0.043(3) 0.026(2) -0.003(2) 0.007(2) -0.008(2)
C66 0.022(2) 0.026(2) 0.032(2) -0.004(2) 0.007(2) -0.002(2)
C71 0.019(2) 0.011(2) 0.033(2) -0.003(2) 0.008(2) -0.0020(15)
C72 0.021(2) 0.036(2) 0.033(2) -0.011(2) 0.005(2) -0.002(2)
C73 0.031(2) 0.042(3) 0.037(2) -0.011(2) 0.017(2) -0.003(2)
C74 0.021(2) 0.029(2) 0.055(3) -0.002(2) 0.013(2) 0.000(2)
C75 0.019(2) 0.029(2) 0.044(2) 0.004(2) 0.000(2) 0.001(2)
C76 0.022(2) 0.024(2) 0.030(2) 0.003(2) 0.003(2) -0.001(2)
C81 0.021(2) 0.019(2) 0.020(2) 0.000(2) 0.005(2) 0.000(2)
C82 0.025(2) 0.026(2) 0.027(2) -0.002(2) 0.005(2) -0.003(2)
C83 0.040(3) 0.021(2) 0.031(2) 0.001(2) 0.013(2) -0.006(2)
C84 0.045(3) 0.025(2) 0.033(2) 0.011(2) 0.007(2) 0.006(2)
C85 0.027(2) 0.035(2) 0.034(2) 0.006(2) -0.001(2) 0.005(2)
C86 0.025(2) 0.024(2) 0.030(2) 0.004(2) 0.007(2) 0.001(2)
C91 0.014(2) 0.023(2) 0.024(2) -0.003(2) 0.005(2) -0.004(2)
C92 0.021(2) 0.020(2) 0.028(2) -0.002(2) 0.003(2) -0.002(2)
C93 0.032(2) 0.030(2) 0.025(2) 0.000(2) 0.002(2) -0.005(2)
C94 0.042(3) 0.035(3) 0.027(2) -0.009(2) 0.009(2) -0.009(2)
C95 0.051(3) 0.022(2) 0.035(2) -0.008(2) 0.014(2) -0.002(2)
C96 0.035(2) 0.019(2) 0.030(2) -0.001(2) 0.010(2) 0.002(2)
C100 0.070(5) 0.149(8) 0.189(9) -0.111(7) -0.033(5) 0.032(5)
Cl1 0.0601(11) 0.0634(11) 0.0607(10) 0.0035(8) 0.0039(8) -0.0100(8)
C101 0.070(5) 0.149(8) 0.189(9) -0.111(7) -0.033(5) 0.032(5)
Cl1A 0.081(8) 0.070(7) 0.114(10) 0.013(7) 0.005(7) 0.015(6)
Cl2 0.0814(11) 0.0665(9) 0.0510(8) -0.0045(7) 0.0002(7) -0.0148(8)
C102 0.125(7) 0.113(7) 0.160(8) 0.005(6) 0.094(6) -0.003(5)
Cl3 0.1002(13) 0.0703(10) 0.0827(11) -0.0004(9) 0.0376(10) 0.0049(9)
Cl4 0.098(2) 0.0760(13) 0.251(3) -0.027(2) 0.034(2) 0.0066(12)
C103 0.212(14) 0.084(7) 0.409(23) 0.077(11) 0.140(15) 0.045(8)
O1 0.194(13) 0.086(7) 0.075(6) 0.035(6) 0.000(7) 0.007(8)
O2 0.091(6) 0.064(5) 0.025(3) -0.004(3) -0.005(4) 0.042(4)

loop_
_atom_site_label
_atom_site_type_symbol
_atom_site_fract_x
_atom_site_fract_y
_atom_site_fract_z
_atom_site_U_iso_or_equiv
_atom_site_thermal_displace_type
_atom_site_occupancy
_atom_site_calc_flag
_atom_site_refinement_flags
_atom_site_disorder_group
Ru Ru 0.78052(2) 0.142794(8) 0.74760(2) 0.01611(8) Uani 1 d . .
H001 H 0.7771(29) 0.1550(11) 0.6375(25) 0.030 Uiso 1 d . .
Cu Cu 0.66898(4) 0.118432(14) 0.59394(3) 0.02550(12) Uani 1 d . .
P1 P 0.60933(8) 0.11055(3) 0.44294(7) 0.0203(2) Uani 1 d . .
P2 P 0.90023(7) 0.09483(3) 0.71396(7) 0.0193(2) Uani 1 d . .
P3 P 0.90249(7) 0.19479(3) 0.76101(6) 0.0175(2) Uani 1 d . .
C1 C 0.7267(3) 0.14707(11) 0.8961(2) 0.0216(8) Uani 1 d . .
H1 H 0.8005(3) 0.15431(11) 0.9444(2) 0.026 Uiso 1 calc R .
C2 C 0.6683(3) 0.18024(11) 0.8219(3) 0.0223(8) Uani 1 d . .
H2 H 0.7008(3) 0.21105(11) 0.8166(3) 0.027 Uiso 1 calc R .
B3 B 0.6042(3) 0.15794(13) 0.7213(3) 0.0220(9) Uani 1 d . .
H3 H 0.5830(28) 0.1746(11) 0.6560(26) 0.026 Uiso 1 d . .
B4 B 0.6275(3) 0.10510(13) 0.7395(3) 0.0219(9) Uani 1 d . .
H4 H 0.6151(29) 0.0816(11) 0.6780(26) 0.031(11) Uiso 1 d . .
B5 B 0.7112(3) 0.10086(13) 0.8518(3) 0.0212(9) Uani 1 d . .
H5 H 0.7703(3) 0.07632(13) 0.8673(3) 0.025 Uiso 1 calc R .
B6 B 0.6362(4) 0.11771(14) 0.9443(3) 0.0280(10) Uani 1 d . .
H6 H 0.6473(4) 0.10460(14) 1.0181(3) 0.034 Uiso 1 calc R .
B7 B 0.6120(4) 0.16896(14) 0.9262(3) 0.0280(10) Uani 1 d . .
H7 H 0.6079(4) 0.19012(14) 0.9873(3) 0.034 Uiso 1 calc R .
B8 B 0.5325(3) 0.17516(14) 0.8162(3) 0.0265(10) Uani 1 d . .
H8 H 0.4752(3) 0.20047(14) 0.8048(3) 0.032 Uiso 1 calc R .
B9 B 0.5057(3) 0.12736(14) 0.7660(3) 0.0255(10) Uani 1 d . .
H9 H 0.4292(3) 0.12073(14) 0.7212(3) 0.031 Uiso 1 calc R .
B10 B 0.5715(3) 0.09132(14) 0.8457(3) 0.0262(10) Uani 1 d . .
H10 H 0.5395(3) 0.06059(14) 0.8538(3) 0.031 Uiso 1 calc R .
B11 B 0.5114(4) 0.13414(14) 0.8918(3) 0.0282(11) Uani 1 d . .
H11 H 0.4391(4) 0.13171(14) 0.9299(3) 0.034 Uiso 1 calc R .
C11 C 0.6249(3) 0.06060(11) 0.3959(3) 0.0225(8) Uani 1 d . .
C12 C 0.7248(3) 0.04667(12) 0.3826(3) 0.0347(10) Uani 1 d . .
H12 H 0.7838(3) 0.06412(12) 0.3923(3) 0.042 Uiso 1 calc R .
C13 C 0.7395(4) 0.00746(13) 0.3551(3) 0.0420(11) Uani 1 d . .
H13 H 0.8081(4) -0.00158(13) 0.3455(3) 0.050 Uiso 1 calc R .
C14 C 0.6553(4) -0.01829(13) 0.3417(3) 0.0453(12) Uani 1 d . .
H14 H 0.6657(4) -0.04506(13) 0.3230(3) 0.054 Uiso 1 calc R .
C15 C 0.5559(4) -0.00511(13) 0.3554(3) 0.0452(12) Uani 1 d . .
H15 H 0.4976(4) -0.02290(13) 0.3469(3) 0.054 Uiso 1 calc R .
C16 C 0.5407(3) 0.03430(12) 0.3819(3) 0.0348(10) Uani 1 d . .
H16 H 0.4717(3) 0.04326(12) 0.3904(3) 0.042 Uiso 1 calc R .
C21 C 0.4672(3) 0.11995(10) 0.4226(3) 0.0208(8) Uani 1 d . .
C22 C 0.4195(3) 0.13855(11) 0.3406(3) 0.0251(8) Uani 1 d . .
H22 H 0.4612(3) 0.14681(11) 0.2923(3) 0.030 Uiso 1 calc R .
C23 C 0.3113(3) 0.14517(12) 0.3285(3) 0.0323(10) Uani 1 d . .
H23 H 0.2791(3) 0.15777(12) 0.2720(3) 0.039 Uiso 1 calc R .
C24 C 0.2506(3) 0.13336(12) 0.3990(3) 0.0356(10) Uani 1 d . .
H24 H 0.1767(3) 0.13824(12) 0.3911(3) 0.043 Uiso 1 calc R .
C25 C 0.2966(3) 0.11455(12) 0.4807(3) 0.0355(10) Uani 1 d . .
H25 H 0.2543(3) 0.10596(12) 0.5283(3) 0.043 Uiso 1 calc R .
C26 C 0.4049(3) 0.10827(11) 0.4930(3) 0.0270(9) Uani 1 d . .
H26 H 0.4369(3) 0.09587(11) 0.5499(3) 0.032 Uiso 1 calc R .
C31 C 0.6652(3) 0.14468(11) 0.3615(2) 0.0220(8) Uani 1 d . .
C32 C 0.6976(3) 0.18167(12) 0.3981(3) 0.0357(10) Uani 1 d . .
H32 H 0.6939(3) 0.18738(12) 0.4639(3) 0.043 Uiso 1 calc R .
C33 C 0.7352(4) 0.21034(13) 0.3397(3) 0.0478(13) Uani 1 d . .
H33 H 0.7573(4) 0.23552(13) 0.3656(3) 0.057 Uiso 1 calc R .
C34 C 0.7404(4) 0.20237(14) 0.2444(3) 0.0464(12) Uani 1 d . .
H34 H 0.7655(4) 0.22213(14) 0.2042(3) 0.056 Uiso 1 calc R .
C35 C 0.7091(3) 0.16551(14) 0.2069(3) 0.0378(11) Uani 1 d . .
H35 H 0.7133(3) 0.15997(14) 0.1411(3) 0.045 Uiso 1 calc R .
C36 C 0.6715(3) 0.13653(12) 0.2653(3) 0.0287(9) Uani 1 d . .
H36 H 0.6503(3) 0.11125(12) 0.2395(3) 0.034 Uiso 1 calc R .
C41 C 0.8492(3) 0.04324(11) 0.7167(3) 0.0233(8) Uani 1 d . .
C42 C 0.8715(3) 0.01749(12) 0.7938(3) 0.0351(10) Uani 1 d . .
H42 H 0.9170(3) 0.02582(12) 0.8486(3) 0.042 Uiso 1 calc R .
C43 C 0.8272(4) -0.02059(13) 0.7910(4) 0.0484(13) Uani 1 d . .
H43 H 0.8424(4) -0.03792(13) 0.8443(4) 0.058 Uiso 1 calc R .
C44 C 0.7617(4) -0.03337(13) 0.7117(4) 0.0449(12) Uani 1 d . .
H44 H 0.7318(4) -0.05931(13) 0.7102(4) 0.054 Uiso 1 calc R .
C45 C 0.7401(3) -0.00796(12) 0.6344(3) 0.0345(10) Uani 1 d . .
H45 H 0.6958(3) -0.01651(12) 0.5792(3) 0.041 Uiso 1 calc R .
C46 C 0.7828(3) 0.02971(12) 0.6376(3) 0.0273(9) Uani 1 d . .
H46 H 0.7665(3) 0.04698(12) 0.5844(3) 0.033 Uiso 1 calc R .
C51 C 1.0243(3) 0.09137(10) 0.7954(3) 0.0229(8) Uani 1 d . .
C52 C 1.1249(3) 0.08960(11) 0.7652(3) 0.0306(9) Uani 1 d . .
H52 H 1.1321(3) 0.08952(11) 0.6986(3) 0.037 Uiso 1 calc R .
C53 C 1.2145(3) 0.08795(12) 0.8319(3) 0.0359(10) Uani 1 d . .
H53 H 1.2825(3) 0.08646(12) 0.8105(3) 0.043 Uiso 1 calc R .
C54 C 1.2053(3) 0.08845(13) 0.9287(3) 0.0403(11) Uani 1 d . .
H54 H 1.2666(3) 0.08749(13) 0.9741(3) 0.048 Uiso 1 calc R .
C55 C 1.1061(3) 0.09037(12) 0.9593(3) 0.0361(10) Uani 1 d . .
H55 H 1.0992(3) 0.09045(12) 1.0259(3) 0.043 Uiso 1 calc R .
C56 C 1.0164(3) 0.09220(11) 0.8930(3) 0.0273(9) Uani 1 d . .
H56 H 0.9488(3) 0.09403(11) 0.9149(3) 0.033 Uiso 1 calc R .
C61 C 0.9458(3) 0.09162(11) 0.5930(3) 0.0220(8) Uani 1 d . .
C62 C 1.0023(3) 0.05785(12) 0.5695(3) 0.0299(9) Uani 1 d . .
H62 H 1.0181(3) 0.03753(12) 0.6161(3) 0.036 Uiso 1 calc R .
C63 C 1.0354(3) 0.05372(13) 0.4797(3) 0.0365(11) Uani 1 d . .
H63 H 1.0756(3) 0.03104(13) 0.4659(3) 0.044 Uiso 1 calc R .
C64 C 1.0106(3) 0.08223(14) 0.4101(3) 0.0396(11) Uani 1 d . .
H64 H 1.0329(3) 0.07915(14) 0.3482(3) 0.048 Uiso 1 calc R .
C65 C 0.9530(3) 0.11535(13) 0.4312(3) 0.0322(10) Uani 1 d . .
H65 H 0.9351(3) 0.13501(13) 0.3834(3) 0.039 Uiso 1 calc R .
C66 C 0.9212(3) 0.12001(12) 0.5224(3) 0.0265(9) Uani 1 d . .
H66 H 0.8821(3) 0.14297(12) 0.5362(3) 0.032 Uiso 1 calc R .
C71 C 1.0414(3) 0.18991(10) 0.7371(3) 0.0206(8) Uani 1 d . .
C72 C 1.0625(3) 0.18968(12) 0.6417(3) 0.0299(9) Uani 1 d . .
H72 H 1.0056(3) 0.19154(12) 0.5918(3) 0.036 Uiso 1 calc R .
C73 C 1.1645(3) 0.18679(13) 0.6187(3) 0.0358(10) Uani 1 d . .
H73 H 1.1774(3) 0.18686(13) 0.5534(3) 0.043 Uiso 1 calc R .
C74 C 1.2481(3) 0.18380(12) 0.6904(3) 0.0345(10) Uani 1 d . .
H74 H 1.3184(3) 0.18181(12) 0.6744(3) 0.041 Uiso 1 calc R .
C75 C 1.2291(3) 0.18371(12) 0.7847(3) 0.0308(10) Uani 1 d . .
H75 H 1.2865(3) 0.18147(12) 0.8341(3) 0.037 Uiso 1 calc R .
C76 C 1.1263(3) 0.18690(11) 0.8084(3) 0.0255(9) Uani 1 d . .
H76 H 1.1141(3) 0.18701(11) 0.8739(3) 0.031 Uiso 1 calc R .
C81 C 0.8665(3) 0.23890(10) 0.6844(2) 0.0197(8) Uani 1 d . .
C82 C 0.9395(3) 0.26947(11) 0.6758(3) 0.0258(9) Uani 1 d . .
H82 H 1.0078(3) 0.26800(11) 0.7109(3) 0.031 Uiso 1 calc R .
C83 C 0.9134(3) 0.30176(11) 0.6168(3) 0.0299(9) Uani 1 d . .
H83 H 0.9640(3) 0.32211(11) 0.6106(3) 0.036 Uiso 1 calc R .
C84 C 0.8131(3) 0.30447(12) 0.5663(3) 0.0341(10) Uani 1 d . .
H84 H 0.7948(3) 0.32675(12) 0.5261(3) 0.041 Uiso 1 calc R .
C85 C 0.7399(3) 0.27448(12) 0.5749(3) 0.0324(10) Uani 1 d . .
H85 H 0.6713(3) 0.27621(12) 0.5405(3) 0.039 Uiso 1 calc R .
C86 C 0.7666(3) 0.24194(11) 0.6338(3) 0.0261(9) Uani 1 d . .
H86 H 0.7160(3) 0.22156(11) 0.6396(3) 0.031 Uiso 1 calc R .
C91 C 0.9169(3) 0.21693(11) 0.8826(2) 0.0198(8) Uani 1 d . .
C92 C 0.9496(3) 0.19266(11) 0.9614(3) 0.0233(8) Uani 1 d . .
H92 H 0.9656(3) 0.16543(11) 0.9516(3) 0.028 Uiso 1 calc R .
C93 C 0.9590(3) 0.20803(12) 1.0535(3) 0.0291(9) Uani 1 d . .
H93 H 0.9812(3) 0.19121(12) 1.1064(3) 0.035 Uiso 1 calc R .
C94 C 0.9364(3) 0.24760(12) 1.0693(3) 0.0345(10) Uani 1 d . .
H94 H 0.9436(3) 0.25806(12) 1.1326(3) 0.041 Uiso 1 calc R .
C95 C 0.9033(4) 0.27170(12) 0.9921(3) 0.0354(10) Uani 1 d . .
H95 H 0.8873(4) 0.29888(12) 1.0025(3) 0.043 Uiso 1 calc R .
C96 C 0.8932(3) 0.25661(11) 0.8990(3) 0.0278(9) Uani 1 d . .
H96 H 0.8700(3) 0.27350(11) 0.8465(3) 0.033 Uiso 1 calc R .
C100 C 0.4533(6) 0.0378(3) 0.0924(7) 0.140(4) Uani 0.849(3) d P 1
H10A H 0.4319(6) 0.0394(3) 0.0224(7) 0.168 Uiso 0.849(3) calc PR 1
H10B H 0.4093(6) 0.0171(3) 0.1183(7) 0.168 Uiso 0.849(3) calc PR 1
Cl1 Cl 0.58400(13) 0.02303(5) 0.11118(11) 0.0616(6) Uani 0.849(3) d P 1
C101 C 0.4533(6) 0.0378(3) 0.0924(7) 0.140(4) Uani 0.151(3) d P 2
H10C H 0.4809(9) 0.0200(3) 0.1456(9) 0.168 Uiso 0.151(3) calc PR 2
H10D H 0.5122(9) 0.0425(3) 0.0535(9) 0.168 Uiso 0.151(3) calc PR 2
Cl1A Cl 0.3557(9) 0.0106(3) 0.0193(9) 0.089(4) Uani 0.151(3) d P 2
Cl2 Cl 0.42688(12) 0.08199(4) 0.14222(9) 0.0669(4) Uani 1 d . .
C102 C 1.1563(7) -0.0608(2) 0.8602(6) 0.127(3) Uani 1 d . .
H10E H 1.2276(7) -0.0686(2) 0.8899(6) 0.152 Uiso 1 calc R .
H10F H 1.1629(7) -0.0534(2) 0.7929(6) 0.152 Uiso 1 calc R .
Cl3 Cl 1.07756(14) -0.10174(5) 0.85829(12) 0.0823(5) Uani 1 d . .
Cl4 Cl 1.1203(2) -0.02009(6) 0.9166(2) 0.1404(10) Uani 1 d . .
C103 C 0.0630(11) 0.2173(3) 0.3745(13) 0.227(7) Uani 1 d . .
O1 O -0.0407(11) 0.2271(3) 0.4273(7) 0.120(4) Uani 0.50 d P 1
O2 O 0.0911(7) 0.2131(2) 0.2881(4) 0.061(2) Uani 0.50 d P 2

loop_
_atom_type_symbol
_atom_type_description
_atom_type_scat_dispersion_real
_atom_type_scat_dispersion_imag
_atom_type_scat_source
C C 0.0033 0.0016 'International Tables Vol C Tables 4.2.6.8 and 6.1.1.4'
H H 0.0000 0.0000 'International Tables Vol C Tables 4.2.6.8 and 6.1.1.4'
B B 0.0013 0.0007 'International Tables Vol C Tables 4.2.6.8 and 6.1.1.4'
O O 0.0106 0.0060 'International Tables Vol C Tables 4.2.6.8 and 6.1.1.4'
P P 0.1023 0.0942 'International Tables Vol C Tables 4.2.6.8 and 6.1.1.4'
Cl Cl 0.1484 0.1585 'International Tables Vol C Tables 4.2.6.8 and 6.1.1.4'
Cu Cu 0.3201 1.2651 'International Tables Vol C Tables 4.2.6.8 and 6.1.1.4'
Ru Ru -1.2594 0.8363 'International Tables Vol C Tables 4.2.6.8 and 6.1.1.4'

loop_
_geom_angle_atom_site_label_1
_geom_angle_atom_site_label_2
_geom_angle_atom_site_label_3
_geom_angle
_geom_angle_site_symmetry_1
_geom_angle_site_symmetry_3
_geom_angle_publ_flag
H001 Ru C2 111.0(13) . . ?
H001 Ru C1 153.5(13) . . ?
C2 Ru C1 42.62(13) . . y
H001 Ru B5 144.2(13) . . ?
C2 Ru B5 74.56(14) . . y
C1 Ru B5 43.16(14) . . y
H001 Ru B3 82.5(13) . . ?
C2 Ru B3 44.47(14) . . y
C1 Ru B3 74.90(14) . . y
B5 Ru B3 78.2(2) . . y
H001 Ru P2 85.8(13) . . y
C2 Ru P2 163.18(10) . . y
C1 Ru P2 120.60(9) . . y
B5 Ru P2 90.83(11) . . y
B3 Ru P2 141.45(11) . . y
H001 Ru B4 99.5(13) . . y
C2 Ru B4 75.60(15) . . y
C1 Ru B4 74.81(14) . . y
B5 Ru B4 46.19(15) . . y
B3 Ru B4 46.3(2) . . y
P2 Ru B4 100.46(11) . . y
H001 Ru P3 80.1(13) . . y
C2 Ru P3 89.86(10) . . y
C1 Ru P3 98.49(9) . . y
B5 Ru P3 135.64(11) . . y
B3 Ru P3 118.62(11) . . y
P2 Ru P3 95.11(3) . . y
B4 Ru P3 164.36(11) . . y
H001 Ru Cu 47.1(13) . . ?
C2 Ru Cu 104.30(9) . . y
C1 Ru Cu 126.32(9) . . y
B5 Ru Cu 97.11(11) . . y
B3 Ru Cu 59.99(11) . . y
P2 Ru Cu 85.45(3) . . y
B4 Ru Cu 53.53(11) . . y
P3 Ru Cu 127.15(3) . . y
H4 Cu H001 121.7(15) . . y
H4 Cu P1 114.5(11) . . y
H001 Cu P1 123.4(11) . . y
H4 Cu B4 31.8(11) . . ?
H001 Cu B4 94.3(11) . . y
P1 Cu B4 141.06(11) . . y
H4 Cu H3 94.2(14) . . ?
H001 Cu H3 73.6(14) . . ?
P1 Cu H3 109.0(9) . . y
B4 Cu H3 69.9(9) . . ?
H4 Cu B3 73.8(11) . . ?
H001 Cu B3 72.9(11) . . ?
P1 Cu B3 131.81(11) . . ?
B4 Cu B3 45.4(2) . . ?
H3 Cu B3 25.8(9) . . ?
H4 Cu Ru 83.7(11) . . y
H001 Cu Ru 38.1(11) . . ?
P1 Cu Ru 161.43(3) . . y
B4 Cu Ru 57.23(11) . . y
H3 Cu Ru 71.1(9) . . y
B3 Cu Ru 54.22(10) . . y
C31 P1 C11 106.5(2) . . ?
C31 P1 C21 104.2(2) . . ?
C11 P1 C21 104.5(2) . . ?
C31 P1 Cu 114.56(12) . . ?
C11 P1 Cu 115.03(12) . . ?
C21 P1 Cu 110.98(12) . . ?
C51 P2 C41 101.9(2) . . ?
C51 P2 C61 103.1(2) . . ?
C41 P2 C61 96.4(2) . . ?
C51 P2 Ru 117.21(12) . . ?
C41 P2 Ru 114.02(12) . . ?
C61 P2 Ru 120.74(12) . . ?
C71 P3 C91 102.0(2) . . ?
C71 P3 C81 98.2(2) . . ?
C91 P3 C81 101.9(2) . . ?
C71 P3 Ru 124.28(11) . . ?
C91 P3 Ru 111.67(11) . . ?
C81 P3 Ru 115.67(12) . . ?
C2 C1 B5 111.5(3) . . ?
C2 C1 B6 111.3(3) . . ?
B5 C1 B6 63.8(2) . . ?
C2 C1 B7 62.2(2) . . ?
B5 C1 B7 114.7(3) . . ?
B6 C1 B7 61.5(3) . . ?
C2 C1 Ru 67.9(2) . . ?
B5 C1 Ru 68.6(2) . . ?
B6 C1 Ru 127.8(2) . . ?
B7 C1 Ru 127.1(2) . . ?
C1 C2 B3 111.3(3) . . ?
C1 C2 B8 109.8(3) . . ?
B3 C2 B8 62.7(2) . . ?
C1 C2 B7 61.4(2) . . ?
B3 C2 B7 113.1(3) . . ?
B8 C2 B7 60.8(2) . . ?
C1 C2 Ru 69.5(2) . . ?
B3 C2 Ru 69.1(2) . . ?
B8 C2 Ru 127.5(2) . . ?
B7 C2 Ru 127.8(3) . . ?
C2 B3 B9 104.4(3) . . ?
C2 B3 B8 59.0(2) . . ?
B9 B3 B8 59.2(2) . . ?
C2 B3 B4 104.9(3) . . ?
B9 B3 B4 59.9(2) . . ?
B8 B3 B4 107.4(3) . . ?
C2 B3 Ru 66.5(2) . . ?
B9 B3 Ru 122.0(3) . . ?
B8 B3 Ru 121.7(3) . . ?
B4 B3 Ru 67.6(2) . . ?
C2 B3 Cu 132.0(3) . . ?
B9 B3 Cu 104.7(2) . . ?
B8 B3 Cu 163.9(3) . . ?
B4 B3 Cu 60.6(2) . . ?
Ru B3 Cu 65.80(11) . . ?
B10 B4 B9 59.9(2) . . ?
B10 B4 B5 60.2(2) . . ?
B9 B4 B5 106.8(3) . . ?
B10 B4 B3 107.3(3) . . ?
B9 B4 B3 59.4(2) . . ?
B5 B4 B3 105.7(3) . . ?
B10 B4 Cu 169.5(3) . . ?
B9 B4 Cu 114.2(3) . . ?
B5 B4 Cu 129.9(3) . . ?
B3 B4 Cu 74.0(2) . . ?
B10 B4 Ru 121.1(2) . . ?
B9 B4 Ru 120.3(3) . . ?
B5 B4 Ru 65.8(2) . . ?
B3 B4 Ru 66.1(2) . . ?
Cu B4 Ru 69.24(12) . . ?
C1 B5 B6 59.2(2) . . ?
C1 B5 B10 104.8(3) . . ?
B6 B5 B10 58.9(2) . . ?
C1 B5 B4 106.5(3) . . ?
B6 B5 B4 107.3(3) . . ?
B10 B5 B4 59.4(2) . . ?
C1 B5 Ru 68.2(2) . . ?
B6 B5 Ru 123.3(3) . . ?
B10 B5 Ru 122.2(3) . . ?
B4 B5 Ru 68.0(2) . . ?
C1 B6 B7 59.7(2) . . ?
C1 B6 B11 105.7(3) . . ?
B7 B6 B11 60.0(3) . . ?
C1 B6 B10 104.7(3) . . ?
B7 B6 B10 108.6(3) . . ?
B11 B6 B10 60.8(3) . . ?
C1 B6 B5 57.0(2) . . ?
B7 B6 B5 107.7(3) . . ?
B11 B6 B5 109.1(3) . . ?
B10 B6 B5 60.9(2) . . ?
C1 B7 C2 56.4(2) . . ?
C1 B7 B8 104.6(3) . . ?
C2 B7 B8 59.2(2) . . ?
C1 B7 B11 105.0(3) . . ?
C2 B7 B11 105.7(3) . . ?
B8 B7 B11 60.7(3) . . ?
C1 B7 B6 58.8(2) . . ?
C2 B7 B6 104.5(3) . . ?
B8 B7 B6 108.4(3) . . ?
B11 B7 B6 60.0(3) . . ?
C2 B8 B7 60.0(2) . . ?
C2 B8 B9 104.7(3) . . ?
B7 B8 B9 107.9(3) . . ?
C2 B8 B11 105.6(3) . . ?
B7 B8 B11 59.7(3) . . ?
B9 B8 B11 60.0(2) . . ?
C2 B8 B3 58.3(2) . . ?
B7 B8 B3 108.8(3) . . ?
B9 B8 B3 60.3(2) . . ?
B11 B8 B3 108.6(3) . . ?
B8 B9 B11 60.2(2) . . ?
B8 B9 B10 108.0(3) . . ?
B11 B9 B10 60.1(3) . . ?
B8 B9 B3 60.6(2) . . ?
B11 B9 B3 109.0(3) . . ?
B10 B9 B3 108.1(3) . . ?
B8 B9 B4 109.1(3) . . ?
B11 B9 B4 108.8(3) . . ?
B10 B9 B4 59.7(2) . . ?
B3 B9 B4 60.6(2) . . ?
B6 B10 B11 59.5(3) . . ?
B6 B10 B4 109.2(3) . . ?
B11 B10 B4 108.9(3) . . ?
B6 B10 B9 107.1(3) . . ?
B11 B10 B9 59.5(2) . . ?
B4 B10 B9 60.4(2) . . ?
B6 B10 B5 60.3(2) . . ?
B11 B10 B5 107.6(3) . . ?
B4 B10 B5 60.4(2) . . ?
B9 B10 B5 107.4(3) . . ?
B7 B11 B6 60.0(3) . . ?
B7 B11 B9 107.6(3) . . ?
B6 B11 B9 107.9(3) . . ?
B7 B11 B8 59.6(2) . . ?
B6 B11 B8 107.5(3) . . ?
B9 B11 B8 59.8(2) . . ?
B7 B11 B10 107.8(3) . . ?
B6 B11 B10 59.7(3) . . ?
B9 B11 B10 60.4(3) . . ?
B8 B11 B10 107.9(3) . . ?
C16 C11 C12 118.2(4) . . ?
C16 C11 P1 121.5(3) . . ?
C12 C11 P1 119.9(3) . . ?
C11 C12 C13 120.7(4) . . ?
C14 C13 C12 120.4(4) . . ?
C13 C14 C15 119.7(4) . . ?
C14 C15 C16 120.1(4) . . ?
C11 C16 C15 120.9(4) . . ?
C22 C21 C26 119.0(3) . . ?
C22 C21 P1 122.6(3) . . ?
C26 C21 P1 118.4(3) . . ?
C23 C22 C21 120.5(4) . . ?
C24 C23 C22 119.8(4) . . ?
C25 C24 C23 120.5(4) . . ?
C24 C25 C26 119.6(4) . . ?
C25 C26 C21 120.6(4) . . ?
C32 C31 C36 119.2(4) . . ?
C32 C31 P1 116.9(3) . . ?
C36 C31 P1 123.8(3) . . ?
C33 C32 C31 120.8(4) . . ?
C34 C33 C32 120.0(4) . . ?
C33 C34 C35 119.9(4) . . ?
C34 C35 C36 120.3(4) . . ?
C31 C36 C35 119.8(4) . . ?
C42 C41 C46 118.0(4) . . ?
C42 C41 P2 123.8(3) . . ?
C46 C41 P2 118.2(3) . . ?
C41 C42 C43 120.1(4) . . ?
C44 C43 C42 120.8(4) . . ?
C43 C44 C45 119.2(4) . . ?
C46 C45 C44 120.0(4) . . ?
C45 C46 C41 121.9(4) . . ?
C56 C51 C52 118.3(3) . . ?
C56 C51 P2 117.2(3) . . ?
C52 C51 P2 124.4(3) . . ?
C53 C52 C51 120.6(4) . . ?
C54 C53 C52 120.4(4) . . ?
C53 C54 C55 119.5(4) . . ?
C54 C55 C56 120.4(4) . . ?
C51 C56 C55 120.9(4) . . ?
C66 C61 C62 117.9(3) . . ?
C66 C61 P2 123.0(3) . . ?
C62 C61 P2 118.9(3) . . ?
C63 C62 C61 121.0(4) . . ?
C64 C63 C62 120.5(4) . . ?
C63 C64 C65 119.4(4) . . ?
C64 C65 C66 120.2(4) . . ?
C61 C66 C65 120.9(4) . . ?
C76 C71 C72 118.1(3) . . ?
C76 C71 P3 123.9(3) . . ?
C72 C71 P3 118.0(3) . . ?
C73 C72 C71 121.0(4) . . ?
C72 C73 C74 120.3(4) . . ?
C75 C74 C73 119.7(4) . . ?
C74 C75 C76 120.4(4) . . ?
C71 C76 C75 120.6(4) . . ?
C86 C81 C82 118.8(3) . . ?
C86 C81 P3 120.4(3) . . ?
C82 C81 P3 120.9(3) . . ?
C83 C82 C81 120.7(4) . . ?
C82 C83 C84 120.0(4) . . ?
C85 C84 C83 119.7(4) . . ?
C84 C85 C86 120.1(4) . . ?
C81 C86 C85 120.7(4) . . ?
C96 C91 C92 118.6(3) . . ?
C96 C91 P3 122.5(3) . . ?
C92 C91 P3 118.9(3) . . ?
C93 C92 C91 120.5(3) . . ?
C94 C93 C92 120.7(4) . . ?
C95 C94 C93 119.2(4) . . ?
C94 C95 C96 120.7(4) . . ?
C91 C96 C95 120.3(4) . . ?
Cl2 C100 Cl1 115.0(4) . . ?
Cl2 C101 Cl1A 122.2(5) . . ?
Cl4 C102 Cl3 118.4(4) . . ?

loop_
_geom_bond_atom_site_label_1
_geom_bond_atom_site_label_2
_geom_bond_distance
_geom_bond_site_symmetry_2
_geom_bond_publ_flag
Ru H001 1.60(4) . y
Ru C2 2.249(3) . y
Ru C1 2.274(3) . y
Ru B5 2.280(4) . y
Ru B3 2.291(4) . y
Ru P2 2.3042(10) . y
Ru B4 2.316(4) . y
Ru P3 2.3303(10) . y
Ru Cu 2.5758(6) . y
Cu H4 1.89(4) . y
Cu P1 2.1838(10) . y
Cu B4 2.215(4) . y
Cu H3 2.40(4) . y
Cu B3 2.445(4) . y
Cu H001 1.89(4) . y
P1 C31 1.820(4) . y
P1 C11 1.822(4) . y
P1 C21 1.828(4) . y
P2 C51 1.845(4) . y
P2 C41 1.852(4) . y
P2 C61 1.860(4) . y
P3 C71 1.847(4) . y
P3 C91 1.852(4) . y
P3 C81 1.856(4) . y
C1 C2 1.644(5) . ?
C1 B5 1.675(5) . ?
C1 B6 1.714(6) . ?
C1 B7 1.731(6) . ?
C2 B3 1.718(6) . ?
C2 B8 1.730(5) . ?
C2 B7 1.745(5) . ?
B3 B9 1.790(6) . ?
B3 B8 1.795(6) . ?
B3 B4 1.812(6) . ?
B4 B10 1.786(6) . ?
B4 B9 1.799(6) . ?
B4 B5 1.803(6) . ?
B5 B6 1.791(6) . ?
B5 B10 1.801(6) . ?
B6 B7 1.761(7) . ?
B6 B11 1.762(6) . ?
B6 B10 1.765(6) . ?
B7 B8 1.758(6) . ?
B7 B11 1.761(6) . ?
B8 B9 1.770(6) . ?
B8 B11 1.778(6) . ?
B9 B11 1.773(6) . ?
B9 B10 1.789(6) . ?
B10 B11 1.785(6) . ?
C11 C16 1.386(5) . ?
C11 C12 1.389(5) . ?
C12 C13 1.391(6) . ?
C13 C14 1.373(6) . ?
C14 C15 1.376(6) . ?
C15 C16 1.394(6) . ?
C21 C22 1.387(5) . ?
C21 C26 1.393(5) . ?
C22 C23 1.387(5) . ?
C23 C24 1.383(6) . ?
C24 C25 1.380(6) . ?
C25 C26 1.387(5) . ?
C31 C32 1.388(5) . ?
C31 C36 1.389(5) . ?
C32 C33 1.385(6) . ?
C33 C34 1.374(6) . ?
C34 C35 1.385(6) . ?
C35 C36 1.392(6) . ?
C41 C42 1.390(5) . ?
C41 C46 1.391(5) . ?
C42 C43 1.396(6) . ?
C43 C44 1.381(7) . ?
C44 C45 1.382(6) . ?
C45 C46 1.376(5) . ?
C51 C56 1.386(5) . ?
C51 C52 1.396(5) . ?
C52 C53 1.392(6) . ?
C53 C54 1.378(6) . ?
C54 C55 1.382(6) . ?
C55 C56 1.389(5) . ?
C61 C66 1.384(5) . ?
C61 C62 1.403(5) . ?
C62 C63 1.381(6) . ?
C63 C64 1.379(6) . ?
C64 C65 1.383(6) . ?
C65 C66 1.396(5) . ?
C71 C76 1.390(5) . ?
C71 C72 1.397(5) . ?
C72 C73 1.378(5) . ?
C73 C74 1.382(6) . ?
C74 C75 1.374(6) . ?
C75 C76 1.392(5) . ?
C81 C86 1.388(5) . ?
C81 C82 1.400(5) . ?
C82 C83 1.382(5) . ?
C83 C84 1.391(6) . ?
C84 C85 1.387(6) . ?
C85 C86 1.389(5) . ?
C91 C96 1.391(5) . ?
C91 C92 1.398(5) . ?
C92 C93 1.385(5) . ?
C93 C94 1.383(6) . ?
C94 C95 1.379(6) . ?
C95 C96 1.393(5) . ?
C100 Cl2 1.690(7) . ?
C100 Cl1 1.729(7) . ?
C101 Cl2 1.690(7) . ?
C101 Cl1A 1.772(14) . ?
C102 Cl4 1.672(8) . ?
C102 Cl3 1.699(8) . ?
C103 O2 1.31(2) . ?
C103 O1 1.62(2) . ?
